data_1551306
loop_
_publ_author_name
'Wu, Wangbin'
'Cao, Weidi'
'Hu, Linfeng'
'Su, Zhishan'
'Liu, Xiaohua'
'Feng, Xiaoming'

_publ_section_title
;
 Asymmetric Baeyer-Villiger oxidation: classical and parallel kinetic
 resolution of 3-substituted cyclohexanones and desymmetrization of
 meso-disubstituted cycloketones
;
_journal_name_full 'Chemical Science'
_journal_paper_doi 10.1039/C9SC01563A
_journal_year 2019
_chemical_absolute_configuration ad
_chemical_formula_sum 'C18 H18 O2'
_chemical_formula_weight 266.32
_space_group_crystal_system orthorhombic
_space_group_IT_number 19
_space_group_name_Hall 'P 2ac 2ab'
_space_group_name_H-M_alt 'P 21 21 21'
_symmetry_space_group_name_Hall 'P 2ac 2ab'
_symmetry_space_group_name_H-M 'P 21 21 21'
_atom_sites_solution_hydrogens geom
_audit_creation_method SHELXL-2016/6
_audit_update_record
;
2018-06-09 deposited with the CCDC.    2019-06-10 downloaded from the CCDC.
;
_cell_angle_alpha 90
_cell_angle_beta 90
_cell_angle_gamma 90
_cell_formula_units_Z 4
_cell_length_a 5.80860(10)
_cell_length_b 10.7521(2)
_cell_length_c 22.7153(5)
_cell_measurement_reflns_used 6151
_cell_measurement_temperature 170(2)
_cell_measurement_theta_max 68.14
_cell_measurement_theta_min 4.55
_cell_volume 1418.68(5)
_computing_structure_refinement 'SHELXL-2016/6 (Sheldrick, 2016)'
_computing_structure_solution 'SHELXT 2014/5 (Sheldrick, 2014)'
_diffrn_ambient_temperature 170(2)
_diffrn_measured_fraction_theta_full 0.997
_diffrn_measured_fraction_theta_max 0.997
_diffrn_measurement_device_type 'Bruker D8 Venture Photon II'
_diffrn_radiation_type CuK\a
_diffrn_radiation_wavelength 1.54178
_diffrn_reflns_av_R_equivalents 0.0271
_diffrn_reflns_av_unetI/netI 0.0274
_diffrn_reflns_Laue_measured_fraction_full 0.997
_diffrn_reflns_Laue_measured_fraction_max 0.997
_diffrn_reflns_limit_h_max 5
_diffrn_reflns_limit_h_min -6
_diffrn_reflns_limit_k_max 11
_diffrn_reflns_limit_k_min -12
_diffrn_reflns_limit_l_max 27
_diffrn_reflns_limit_l_min -26
_diffrn_reflns_number 7551
_diffrn_reflns_point_group_measured_fraction_full 0.990
_diffrn_reflns_point_group_measured_fraction_max 0.990
_diffrn_reflns_theta_full 67.679
_diffrn_reflns_theta_max 68.130
_diffrn_reflns_theta_min 4.550
_exptl_absorpt_coefficient_mu 0.631
_exptl_crystal_colour COLOURLESS
_exptl_crystal_density_diffrn 1.247
_exptl_crystal_description BLOCK
_exptl_crystal_F_000 568
_exptl_crystal_size_max 0.230
_exptl_crystal_size_mid 0.040
_exptl_crystal_size_min 0.040
_refine_diff_density_max 0.164
_refine_diff_density_min -0.131
_refine_diff_density_rms 0.025
_refine_ls_abs_structure_details
;
 Flack x determined using 997 quotients [(I+)-(I-)]/[(I+)+(I-)]
 (Parsons, Flack and Wagner, Acta Cryst. B69 (2013) 249-259).
;
_refine_ls_abs_structure_Flack 0.05(8)
_refine_ls_extinction_method none
_refine_ls_goodness_of_fit_ref 1.050
_refine_ls_hydrogen_treatment constr
_refine_ls_matrix_type full
_refine_ls_number_parameters 181
_refine_ls_number_reflns 2551
_refine_ls_number_restraints 0
_refine_ls_restrained_S_all 1.050
_refine_ls_R_factor_all 0.0277
_refine_ls_R_factor_gt 0.0270
_refine_ls_shift/su_max 0.000
_refine_ls_shift/su_mean 0.000
_refine_ls_structure_factor_coef Fsqd
_refine_ls_weighting_details 'w=1/[\s^2^(Fo^2^)+(0.0375P)^2^+0.1446P] where P=(Fo^2^+2Fc^2^)/3'
_refine_ls_weighting_scheme calc
_refine_ls_wR_factor_gt 0.0703
_refine_ls_wR_factor_ref 0.0709
_reflns_Friedel_coverage 0.678
_reflns_Friedel_fraction_full 0.980
_reflns_Friedel_fraction_max 0.980
_reflns_number_gt 2483
_reflns_number_total 2551
_reflns_threshold_expression 'I > 2\s(I)'
_cod_data_source_file c9sc01563a2.cif
_cod_data_source_block cu_20180608wwb_0m
_cod_database_code 1551306
_shelx_shelxl_version_number 2016/6
_shelx_space_group_comment
;
The symmetry employed for this shelxl refinement is uniquely defined
by the following loop, which should always be used as a source of
symmetry information in preference to the above space-group names.
They are only intended as comments.
;
_shelx_estimated_absorpt_t_min 0.868
_shelx_estimated_absorpt_t_max 0.975

loop_
_space_group_symop_operation_xyz
'x, y, z'
'x+1/2, -y+1/2, -z'
'-x, y+1/2, -z+1/2'
'-x+1/2, -y, z+1/2'

loop_
_atom_site_label
_atom_site_type_symbol
_atom_site_fract_x
_atom_site_fract_y
_atom_site_fract_z
_atom_site_U_iso_or_equiv
_atom_site_adp_type
_atom_site_occupancy
_atom_site_site_symmetry_order
_atom_site_calc_flag
_atom_site_refinement_flags_posn
_atom_site_refinement_flags_adp
O1 O 0.0891(2) 0.52690(10) 0.79840(5) 0.0365(3) Uani 1 1 d . .
O2 O -0.1353(2) 0.49515(11) 0.72321(6) 0.0441(3) Uani 1 1 d . .
C1 C 0.7713(3) 0.84895(18) 0.95634(7) 0.0446(4) Uani 1 1 d . .
H1 H 0.865814 0.879004 0.987364 0.053 Uiso 1 1 calc R U
C2 C 0.8387(3) 0.74677(19) 0.92373(7) 0.0427(4) Uani 1 1 d . .
H18 H 0.980604 0.706658 0.932178 0.051 Uiso 1 1 calc R U
C3 C 0.6993(3) 0.70245(17) 0.87855(7) 0.0364(4) Uani 1 1 d . .
H3 H 0.747632 0.632546 0.856155 0.044 Uiso 1 1 calc R U
C4 C 0.4906(3) 0.75908(14) 0.86580(6) 0.0285(3) Uani 1 1 d . .
C5 C 0.3375(3) 0.71086(13) 0.81668(6) 0.0279(3) Uani 1 1 d . .
H15 H 0.183588 0.751738 0.820464 0.033 Uiso 1 1 calc R U
C6 C 0.4387(3) 0.74588(13) 0.75641(6) 0.0273(3) Uani 1 1 d . .
H4 H 0.466889 0.836675 0.755815 0.033 Uiso 1 1 calc R U
H5 H 0.589435 0.703983 0.751988 0.033 Uiso 1 1 calc R U
C7 C 0.2884(3) 0.71220(13) 0.70341(6) 0.0271(3) Uani 1 1 d . .
H6 H 0.137685 0.756309 0.707571 0.033 Uiso 1 1 calc R U
C8 C 0.4025(3) 0.75650(14) 0.64691(6) 0.0275(3) Uani 1 1 d . .
C9 C 0.6132(3) 0.70786(16) 0.62917(7) 0.0351(4) Uani 1 1 d . .
H11 H 0.686230 0.646142 0.652551 0.042 Uiso 1 1 calc R U
C10 C 0.7181(3) 0.74830(18) 0.57778(7) 0.0406(4) Uani 1 1 d . .
H12 H 0.862053 0.714346 0.566165 0.049 Uiso 1 1 calc R U
C11 C 0.6128(4) 0.83825(17) 0.54336(7) 0.0422(4) Uani 1 1 d . .
H2 H 0.683800 0.865672 0.507996 0.051 Uiso 1 1 calc R U
C12 C 0.2399(3) 0.57060(14) 0.69903(7) 0.0312(3) Uani 1 1 d . .
H8 H 0.195618 0.550136 0.658078 0.037 Uiso 1 1 calc R U
H7 H 0.382972 0.524499 0.708245 0.037 Uiso 1 1 calc R U
C13 C 0.0522(3) 0.52811(13) 0.74001(7) 0.0316(4) Uani 1 1 d . .
C14 C 0.3038(3) 0.57031(15) 0.82343(7) 0.0340(4) Uani 1 1 d . .
H9 H 0.433136 0.526687 0.803966 0.041 Uiso 1 1 calc R U
H10 H 0.307657 0.548719 0.865783 0.041 Uiso 1 1 calc R U
C15 C 0.2986(3) 0.84732(15) 0.61218(6) 0.0329(4) Uani 1 1 d . .
H14 H 0.154895 0.881802 0.623697 0.040 Uiso 1 1 calc R U
C16 C 0.4046(4) 0.88776(17) 0.56062(7) 0.0412(4) Uani 1 1 d . .
H13 H 0.332985 0.949897 0.537202 0.049 Uiso 1 1 calc R U
C17 C 0.4249(3) 0.86280(15) 0.89869(7) 0.0347(4) Uani 1 1 d . .
H16 H 0.283241 0.903321 0.890373 0.042 Uiso 1 1 calc R U
C18 C 0.5651(4) 0.90704(17) 0.94342(7) 0.0427(4) Uani 1 1 d . .
H17 H 0.519045 0.977969 0.965398 0.051 Uiso 1 1 calc R U

loop_
_atom_site_aniso_label
_atom_site_aniso_U_11
_atom_site_aniso_U_22
_atom_site_aniso_U_33
_atom_site_aniso_U_23
_atom_site_aniso_U_13
_atom_site_aniso_U_12
O1 0.0384(6) 0.0361(6) 0.0348(5) 0.0031(5) 0.0012(5) -0.0107(5)
O2 0.0385(7) 0.0424(7) 0.0513(7) 0.0080(5) -0.0085(6) -0.0117(6)
C1 0.0471(11) 0.0568(11) 0.0299(7) -0.0015(8) -0.0047(8) -0.0158(9)
C2 0.0363(9) 0.0536(10) 0.0382(8) 0.0052(8) -0.0048(7) -0.0016(9)
C3 0.0353(9) 0.0387(9) 0.0352(8) -0.0013(7) 0.0015(7) 0.0017(7)
C4 0.0315(8) 0.0296(7) 0.0244(7) 0.0033(6) 0.0034(6) -0.0027(6)
C5 0.0282(8) 0.0279(7) 0.0275(7) 0.0007(6) 0.0016(6) 0.0011(6)
C6 0.0307(8) 0.0236(6) 0.0275(7) -0.0004(5) 0.0019(6) -0.0019(6)
C7 0.0293(8) 0.0240(7) 0.0281(7) 0.0008(5) 0.0007(6) 0.0010(6)
C8 0.0309(8) 0.0262(7) 0.0253(7) -0.0022(6) -0.0029(6) -0.0030(6)
C9 0.0347(9) 0.0391(8) 0.0316(8) 0.0000(6) -0.0009(6) 0.0015(8)
C10 0.0365(9) 0.0534(10) 0.0318(8) -0.0067(7) 0.0047(7) -0.0050(9)
C11 0.0519(11) 0.0496(10) 0.0252(7) -0.0007(7) 0.0026(8) -0.0187(9)
C12 0.0368(9) 0.0258(7) 0.0309(7) -0.0029(6) -0.0019(7) -0.0024(7)
C13 0.0337(9) 0.0206(6) 0.0403(8) 0.0016(6) -0.0039(7) -0.0022(7)
C14 0.0385(9) 0.0326(8) 0.0311(7) 0.0049(6) -0.0035(7) -0.0051(7)
C15 0.0378(9) 0.0314(8) 0.0296(7) -0.0009(6) -0.0051(7) -0.0027(7)
C16 0.0549(12) 0.0393(9) 0.0293(8) 0.0050(6) -0.0076(7) -0.0057(9)
C17 0.0381(9) 0.0341(8) 0.0319(7) -0.0015(6) 0.0042(7) -0.0016(8)
C18 0.0510(12) 0.0437(10) 0.0335(8) -0.0096(7) 0.0057(8) -0.0071(9)

loop_
_atom_type_symbol
_atom_type_description
_atom_type_scat_dispersion_real
_atom_type_scat_dispersion_imag
_atom_type_scat_source
C C 0.0181 0.0091 'International Tables Vol C Tables 4.2.6.8 and 6.1.1.4'
H H 0.0000 0.0000 'International Tables Vol C Tables 4.2.6.8 and 6.1.1.4'
O O 0.0492 0.0322 'International Tables Vol C Tables 4.2.6.8 and 6.1.1.4'

loop_
_geom_angle_atom_site_label_1
_geom_angle_atom_site_label_2
_geom_angle_atom_site_label_3
_geom_angle
C13 O1 C14 121.47(12)
C2 C1 C18 119.40(16)
C2 C1 H1 120.3
C18 C1 H1 120.3
C1 C2 C3 120.20(18)
C1 C2 H18 119.9
C3 C2 H18 119.9
C4 C3 C2 120.80(16)
C4 C3 H3 119.6
C2 C3 H3 119.6
C3 C4 C17 118.57(15)
C3 C4 C5 121.03(14)
C17 C4 C5 120.40(14)
C4 C5 C14 109.78(13)
C4 C5 C6 110.32(12)
C14 C5 C6 112.32(12)
C4 C5 H15 108.1
C14 C5 H15 108.1
C6 C5 H15 108.1
C7 C6 C5 115.14(12)
C7 C6 H4 108.5
C5 C6 H4 108.5
C7 C6 H5 108.5
C5 C6 H5 108.5
H4 C6 H5 107.5
C8 C7 C6 109.94(12)
C8 C7 C12 109.41(12)
C6 C7 C12 112.71(12)
C8 C7 H6 108.2
C6 C7 H6 108.2
C12 C7 H6 108.2
C9 C8 C15 118.73(15)
C9 C8 C7 120.69(14)
C15 C8 C7 120.58(14)
C10 C9 C8 120.85(16)
C10 C9 H11 119.6
C8 C9 H11 119.6
C11 C10 C9 119.99(18)
C11 C10 H12 120.0
C9 C10 H12 120.0
C16 C11 C10 119.75(16)
C16 C11 H2 120.1
C10 C11 H2 120.1
C13 C12 C7 112.94(13)
C13 C12 H8 109.0
C7 C12 H8 109.0
C13 C12 H7 109.0
C7 C12 H7 109.0
H8 C12 H7 107.8
O2 C13 O1 116.95(15)
O2 C13 C12 123.19(15)
O1 C13 C12 119.86(14)
O1 C14 C5 112.90(13)
O1 C14 H9 109.0
C5 C14 H9 109.0
O1 C14 H10 109.0
C5 C14 H10 109.0
H9 C14 H10 107.8
C16 C15 C8 120.23(17)
C16 C15 H14 119.9
C8 C15 H14 119.9
C11 C16 C15 120.44(17)
C11 C16 H13 119.8
C15 C16 H13 119.8
C18 C17 C4 120.38(17)
C18 C17 H16 119.8
C4 C17 H16 119.8
C1 C18 C17 120.64(16)
C1 C18 H17 119.7
C17 C18 H17 119.7

loop_
_geom_bond_atom_site_label_1
_geom_bond_atom_site_label_2
_geom_bond_distance
O1 C13 1.3438(19)
O1 C14 1.448(2)
O2 C13 1.207(2)
C1 C2 1.382(3)
C1 C18 1.382(3)
C1 H1 0.9500
C2 C3 1.391(2)
C2 H18 0.9500
C3 C4 1.387(2)
C3 H3 0.9500
C4 C17 1.395(2)
C4 C5 1.518(2)
C5 C14 1.532(2)
C5 C6 1.5367(19)
C5 H15 1.0000
C6 C7 1.531(2)
C6 H4 0.9900
C6 H5 0.9900
C7 C8 1.5209(19)
C7 C12 1.5514(19)
C7 H6 1.0000
C8 C9 1.391(2)
C8 C15 1.393(2)
C9 C10 1.387(2)
C9 H11 0.9500
C10 C11 1.386(3)
C10 H12 0.9500
C11 C16 1.378(3)
C11 H2 0.9500
C12 C13 1.505(2)
C12 H8 0.9900
C12 H7 0.9900
C14 H9 0.9900
C14 H10 0.9900
C15 C16 1.393(2)
C15 H14 0.9500
C16 H13 0.9500
C17 C18 1.386(3)
C17 H16 0.9500
C18 H17 0.9500

loop_
_geom_torsion_atom_site_label_1
_geom_torsion_atom_site_label_2
_geom_torsion_atom_site_label_3
_geom_torsion_atom_site_label_4
_geom_torsion
C18 C1 C2 C3 -0.4(3)
C1 C2 C3 C4 -0.5(3)
C2 C3 C4 C17 1.0(2)
C2 C3 C4 C5 -179.80(15)
C3 C4 C5 C14 50.15(19)
C17 C4 C5 C14 -130.65(15)
C3 C4 C5 C6 -74.15(17)
C17 C4 C5 C6 105.05(16)
C4 C5 C6 C7 -174.86(12)
C14 C5 C6 C7 62.31(17)
C5 C6 C7 C8 177.58(12)
C5 C6 C7 C12 -60.06(17)
C6 C7 C8 C9 63.63(17)
C12 C7 C8 C9 -60.66(18)
C6 C7 C8 C15 -115.88(15)
C12 C7 C8 C15 119.84(16)
C15 C8 C9 C10 -0.3(2)
C7 C8 C9 C10 -179.80(15)
C8 C9 C10 C11 0.0(3)
C9 C10 C11 C16 0.4(3)
C8 C7 C12 C13 -157.65(13)
C6 C7 C12 C13 79.70(17)
C14 O1 C13 O2 -176.94(14)
C14 O1 C13 C12 2.4(2)
C7 C12 C13 O2 109.61(17)
C7 C12 C13 O1 -69.72(18)
C13 O1 C14 C5 68.26(18)
C4 C5 C14 O1 152.89(12)
C6 C5 C14 O1 -83.98(16)
C9 C8 C15 C16 0.2(2)
C7 C8 C15 C16 179.74(14)
C10 C11 C16 C15 -0.5(3)
C8 C15 C16 C11 0.2(3)
C3 C4 C17 C18 -0.6(2)
C5 C4 C17 C18 -179.80(15)
C2 C1 C18 C17 0.8(3)
C4 C17 C18 C1 -0.3(3)
